data_4341559
loop_
_publ_author_name
'Shintoyo, Seira'
'Murakami, Keishiro'
'Fujinami, Takeshi'
'Matsumoto, Naohide'
'Mochida, Naotaka'
'Ishida, Takayuki'
'Sunatsuki, Yukinari'
'Watanabe, Masayuki'
'Tsuchimoto, Masanobu'
'Mrozinski, Jerzy'
'Coletti, Cecilia'
'Re, Nazzareno'

_publ_section_title
;
 Crystal Field Splitting of the Ground State of Terbium(III) and
 Dysprosium(III) Complexes with a Triimidazolyl Tripod Ligand and an
 Acetate Determined by Magnetic Analysis and Luminescence.
;
_journal_issue 19
_journal_name_full 'Inorganic chemistry'
_journal_page_first 10359
_journal_page_last 10369
_journal_paper_doi 10.1021/ic501453h
_journal_volume 53
_journal_year 2014
_chemical_formula_moiety 'C21 H33 Cl2 Dy N10 O12'
_chemical_formula_sum 'C21 H33 Cl2 Dy N10 O12'
_chemical_formula_weight 850.96
_space_group_IT_number 14
_symmetry_cell_setting monoclinic
_symmetry_Int_Tables_number 14
_symmetry_space_group_name_Hall '-P 2ybc'
_symmetry_space_group_name_H-M 'P 1 21/c 1'
_atom_sites_solution_hydrogens geom
_atom_sites_solution_primary direct
_atom_sites_solution_secondary difmap
_cell_angle_alpha 90.0000
_cell_angle_beta 93.2036(7)
_cell_angle_gamma 90.0000
_cell_formula_units_Z 4
_cell_length_a 17.1562(4)
_cell_length_b 10.5875(2)
_cell_length_c 17.3802(4)
_cell_measurement_reflns_used 23611
_cell_measurement_temperature 150
_cell_measurement_theta_max 27.46
_cell_measurement_theta_min 3.04
_cell_volume 3152.03(12)
_computing_cell_refinement 'RAPID AUTO'
_computing_data_collection 'RAPID AUTO (Rigaku, ????)'
_computing_data_reduction 'RAPID AUTO'
_computing_molecular_graphics 'CrystalStructure 4.0'
_computing_publication_material 'CrystalStructure 4.0 (Rigaku, 2010)'
_computing_structure_refinement 'CRYSTALS (Carruthers, et al., 1999)'
_diffrn_ambient_temperature 150
_diffrn_detector_area_resol_mean 10.000
_diffrn_measured_fraction_theta_full 0.996
_diffrn_measured_fraction_theta_max 0.996
_diffrn_measurement_device_type 'Rigaku R-AXIS RAPID'
_diffrn_measurement_method \w
_diffrn_radiation_type 'Mo K\a'
_diffrn_radiation_wavelength 0.71075
_diffrn_reflns_av_R_equivalents 0.0317
_diffrn_reflns_limit_h_max 22
_diffrn_reflns_limit_h_min -22
_diffrn_reflns_limit_k_max 13
_diffrn_reflns_limit_k_min -13
_diffrn_reflns_limit_l_max 22
_diffrn_reflns_limit_l_min -22
_diffrn_reflns_number 28934
_diffrn_reflns_theta_full 27.46
_diffrn_reflns_theta_max 27.46
_diffrn_standards_number 0
_exptl_absorpt_coefficient_mu 2.618
_exptl_absorpt_correction_T_max 0.568
_exptl_absorpt_correction_T_min 0.331
_exptl_absorpt_correction_type multi-scan
_exptl_absorpt_process_details 'ABSCOR (Rigaku, 1995)'
_exptl_crystal_colour colorless
_exptl_crystal_density_diffrn 1.793
_exptl_crystal_density_method 'not measured'
_exptl_crystal_description block
_exptl_crystal_F_000 1700.00
_exptl_crystal_size_max 0.267
_exptl_crystal_size_mid 0.250
_exptl_crystal_size_min 0.216
_refine_diff_density_max 1.530
_refine_diff_density_min -1.200
_refine_ls_extinction_method none
_refine_ls_goodness_of_fit_ref 1.000
_refine_ls_hydrogen_treatment constr
_refine_ls_number_parameters 427
_refine_ls_number_reflns 6426
_refine_ls_R_factor_gt 0.0352
_refine_ls_shift/su_max 0.000
_refine_ls_structure_factor_coef Fsqd
_refine_ls_weighting_details 'w = 1/[0.0028Fo^2^ + 1.0000\s(Fo^2^)]/(4Fo^2^)'
_refine_ls_weighting_scheme calc
_refine_ls_wR_factor_ref 0.1197
_reflns_number_gt 6426
_reflns_number_total 7193
_reflns_threshold_expression F^2^>2.0\s(F^2^)
_cod_data_source_file ic501453h_si_002.cif
_cod_data_source_block Dy(H3L)ac2ClO4
_cod_original_cell_volume 3152.02(11)
_cod_database_code 4341559

loop_
_symmetry_equiv_pos_site_id
_symmetry_equiv_pos_as_xyz
1 +X,+Y,+Z
2 -X,1/2+Y,1/2-Z
3 -X,-Y,-Z
4 +X,1/2-Y,1/2+Z

loop_
_atom_site_label
_atom_site_type_symbol
_atom_site_fract_x
_atom_site_fract_y
_atom_site_fract_z
_atom_site_U_iso_or_equiv
_atom_site_adp_type
_atom_site_occupancy
_atom_site_symmetry_multiplicity
_atom_site_calc_flag
_atom_site_refinement_flags
Dy1 Dy 0.766160(10) 0.210690(10) 0.986500(10) 0.02022(7) Uani 1.0 4 d .
Cl1 Cl 0.60117(6) -0.16512(10) 0.73485(6) 0.0363(3) Uani 1.0 4 d .
Cl2 Cl 0.89249(8) -0.36897(11) 0.78653(7) 0.0520(4) Uani 1.0 4 d .
O1 O 0.5438(3) -0.2459(6) 0.7638(3) 0.0684(14) Uani 1.0 4 d .
O2 O 0.5797(3) -0.0358(4) 0.7437(3) 0.0589(12) Uani 1.0 4 d .
O3 O 0.6744(2) -0.1864(4) 0.7783(3) 0.0505(10) Uani 1.0 4 d .
O4 O 0.6097(4) -0.1909(5) 0.6558(3) 0.0737(16) Uani 1.0 4 d .
O5 O 0.8244(4) -0.4198(6) 0.7456(3) 0.116(3) Uani 1.0 4 d .
O6 O 0.8700(4) -0.3462(7) 0.8601(3) 0.109(2) Uani 1.0 4 d .
O7 O 0.9165(5) -0.2545(7) 0.7545(3) 0.118(3) Uani 1.0 4 d .
O8 O 0.9501(6) -0.4520(9) 0.7855(13) 0.392(10) Uani 1.0 4 d .
O9 O 0.90704(15) 0.1896(3) 0.98444(16) 0.0300(7) Uani 1.0 4 d .
O10 O 0.85469(15) 0.1518(3) 1.09425(15) 0.0280(7) Uani 1.0 4 d .
O11 O 0.5458(3) -0.2449(5) 0.9314(3) 0.0676(11) Uiso 1.0 4 d .
O12 O 0.9587(2) -0.3059(3) 0.5934(2) 0.0429(8) Uiso 1.0 4 d .
N1 N 0.68988(19) 0.0291(3) 1.05545(18) 0.0277(8) Uani 1.0 4 d .
N2 N 0.6959(2) 0.2872(3) 1.0980(2) 0.0273(9) Uani 1.0 4 d .
N3 N 0.81835(18) 0.4162(3) 1.04064(18) 0.0278(8) Uani 1.0 4 d .
N4 N 0.8663(2) 0.6034(3) 1.0746(2) 0.0354(9) Uani 1.0 4 d .
N5 N 0.63775(18) 0.1567(3) 0.92066(19) 0.0265(8) Uani 1.0 4 d .
N6 N 0.69761(18) 0.3924(3) 0.91732(18) 0.0257(8) Uani 1.0 4 d .
N7 N 0.6629(2) 0.5546(3) 0.84424(19) 0.0323(9) Uani 1.0 4 d .
N8 N 0.78825(18) -0.0073(3) 0.93646(19) 0.0276(8) Uani 1.0 4 d .
N9 N 0.8039(2) 0.2069(3) 0.8507(2) 0.0276(9) Uani 1.0 4 d .
N10 N 0.8617(3) 0.2348(4) 0.7426(2) 0.0393(11) Uani 1.0 4 d .
C1 C 0.6763(3) 0.0698(4) 1.1352(3) 0.0358(11) Uani 1.0 4 d .
C2 C 0.6431(3) 0.2023(4) 1.1369(3) 0.0384(13) Uani 1.0 4 d .
C3 C 0.7128(3) 0.3952(4) 1.1284(3) 0.0308(10) Uani 1.0 4 d .
C4 C 0.7739(3) 0.4698(4) 1.0962(3) 0.0295(10) Uani 1.0 4 d .
C5 C 0.8040(3) 0.5842(4) 1.1177(3) 0.0331(10) Uani 1.0 4 d .
C6 C 0.8731(3) 0.5000(4) 1.0292(3) 0.0328(10) Uani 1.0 4 d .
C7 C 0.6128(3) -0.0032(4) 1.0156(3) 0.0320(10) Uani 1.0 4 d .
C8 C 0.6082(3) 0.0293(4) 0.9306(3) 0.0306(10) Uani 1.0 4 d .
C9 C 0.5998(3) 0.2346(4) 0.8774(3) 0.0273(10) Uani 1.0 4 d .
C10 C 0.6317(2) 0.3617(4) 0.8709(2) 0.0276(9) Uani 1.0 4 d .
C11 C 0.6094(3) 0.4626(4) 0.8262(2) 0.0304(10) Uani 1.0 4 d .
C12 C 0.7142(3) 0.5101(4) 0.8982(3) 0.0293(10) Uani 1.0 4 d .
C13 C 0.7429(3) -0.0831(4) 1.0585(3) 0.0336(11) Uani 1.0 4 d .
C14 C 0.7672(3) -0.1205(4) 0.9800(3) 0.0326(11) Uani 1.0 4 d .
C15 C 0.8198(3) -0.0192(4) 0.8718(3) 0.0294(10) Uani 1.0 4 d .
C16 C 0.8343(2) 0.0918(4) 0.8274(2) 0.0282(9) Uani 1.0 4 d .
C17 C 0.8704(3) 0.1101(5) 0.7603(3) 0.0362(11) Uani 1.0 4 d .
C18 C 0.8219(3) 0.2884(4) 0.7989(3) 0.0335(12) Uani 1.0 4 d .
C19 C 0.9143(2) 0.1576(4) 1.0543(2) 0.0257(9) Uani 1.0 4 d .
C20 C 0.9930(3) 0.1237(5) 1.0907(3) 0.0381(11) Uani 1.0 4 d .
C21 C 0.5265(4) -0.3588(7) 0.9705(4) 0.0690(16) Uiso 1.0 4 d .
H1 H 0.8981 0.6748 1.0763 0.0423 Uiso 1.0 4 calc R
H2 H 0.6635 0.6354 0.8230 0.0388 Uiso 1.0 4 calc R
H3 H 0.8791 0.2722 0.7032 0.0472 Uiso 1.0 4 calc R
H4 H 0.6404 0.0088 1.1569 0.0434 Uiso 1.0 4 calc R
H5 H 0.7265 0.0671 1.1647 0.0433 Uiso 1.0 4 calc R
H6 H 0.5926 0.2079 1.1083 0.0468 Uiso 1.0 4 calc R
H7 H 0.6377 0.2336 1.1893 0.0468 Uiso 1.0 4 calc R
H8 H 0.6860 0.4247 1.1699 0.0373 Uiso 1.0 4 calc R
H9 H 0.7849 0.6375 1.1549 0.0394 Uiso 1.0 4 calc R
H10 H 0.9126 0.4907 0.9950 0.0390 Uiso 1.0 4 calc R
H11 H 0.5720 0.0433 1.0411 0.0386 Uiso 1.0 4 calc R
H12 H 0.6048 -0.0944 1.0218 0.0386 Uiso 1.0 4 calc R
H13 H 0.5547 0.0275 0.9080 0.0367 Uiso 1.0 4 calc R
H14 H 0.6410 -0.0270 0.9013 0.0365 Uiso 1.0 4 calc R
H15 H 0.5536 0.2117 0.8507 0.0327 Uiso 1.0 4 calc R
H16 H 0.5666 0.4676 0.7913 0.0364 Uiso 1.0 4 calc R
H17 H 0.7556 0.5563 0.9206 0.0349 Uiso 1.0 4 calc R
H18 H 0.7893 -0.0612 1.0910 0.0401 Uiso 1.0 4 calc R
H19 H 0.7159 -0.1544 1.0814 0.0401 Uiso 1.0 4 calc R
H20 H 0.8129 -0.1762 0.9837 0.0392 Uiso 1.0 4 calc R
H21 H 0.7246 -0.1631 0.9506 0.0393 Uiso 1.0 4 calc R
H22 H 0.8342 -0.0984 0.8539 0.0353 Uiso 1.0 4 calc R
H23 H 0.8955 0.0486 0.7323 0.0436 Uiso 1.0 4 calc R
H24 H 0.8079 0.3735 0.8001 0.0402 Uiso 1.0 4 calc R
H25 H 0.9878 0.1013 1.1448 0.0452 Uiso 1.0 4 calc R
H26 H 1.0278 0.1968 1.0874 0.0457 Uiso 1.0 4 calc R
H27 H 1.0147 0.0516 1.0635 0.0457 Uiso 1.0 4 calc R

loop_
_atom_site_aniso_label
_atom_site_aniso_U_11
_atom_site_aniso_U_22
_atom_site_aniso_U_33
_atom_site_aniso_U_12
_atom_site_aniso_U_13
_atom_site_aniso_U_23
Dy1 0.01708(12) 0.02445(13) 0.01938(13) 0.00049(5) 0.00313(8) 0.00181(5)
Cl1 0.0328(5) 0.0394(6) 0.0360(6) -0.0020(4) -0.0039(4) 0.0110(5)
Cl2 0.0662(8) 0.0411(6) 0.0513(7) -0.0185(6) 0.0275(6) -0.0158(6)
O1 0.047(3) 0.091(3) 0.065(3) -0.030(3) -0.018(2) 0.038(3)
O2 0.051(3) 0.048(2) 0.078(3) 0.0068(17) 0.0048(19) 0.0071(19)
O3 0.0403(19) 0.0489(17) 0.060(3) -0.0039(16) -0.0158(16) 0.0112(17)
O4 0.091(4) 0.088(3) 0.042(3) 0.013(3) 0.004(3) -0.011(3)
O5 0.175(6) 0.108(4) 0.063(4) -0.092(5) -0.013(4) -0.002(3)
O6 0.153(6) 0.125(5) 0.052(3) -0.084(5) 0.040(3) -0.011(3)
O7 0.210(8) 0.108(4) 0.037(3) -0.111(5) 0.002(4) 0.009(3)
O8 0.118(8) 0.110(6) 0.97(5) 0.028(6) 0.223(16) -0.067(13)
O9 0.0224(14) 0.0446(15) 0.0237(14) 0.0007(11) 0.0056(11) -0.0031(12)
O10 0.0252(13) 0.0343(14) 0.0249(13) 0.0025(11) 0.0038(11) 0.0006(11)
N1 0.0302(17) 0.0279(15) 0.0256(16) -0.0043(12) 0.0057(13) 0.0022(13)
N2 0.0271(18) 0.0289(17) 0.0264(18) -0.0019(12) 0.0057(14) 0.0015(12)
N3 0.0261(16) 0.0296(16) 0.0277(16) -0.0019(13) 0.0013(12) 0.0017(13)
N4 0.0354(19) 0.0260(16) 0.044(2) -0.0035(14) -0.0047(15) 0.0057(15)
N5 0.0219(15) 0.0294(17) 0.0283(17) -0.0021(12) 0.0016(12) 0.0017(13)
N6 0.0211(15) 0.0271(15) 0.0291(16) 0.0015(12) 0.0036(12) 0.0014(13)
N7 0.0353(18) 0.0305(16) 0.0312(17) 0.0034(14) 0.0034(14) 0.0069(14)
N8 0.0237(16) 0.0287(16) 0.0306(17) 0.0022(12) 0.0033(12) -0.0014(14)
N9 0.0234(17) 0.0374(19) 0.0216(17) 0.0008(12) -0.0027(13) 0.0010(12)
N10 0.035(2) 0.061(3) 0.0223(18) -0.0076(18) 0.0055(15) 0.0044(17)
C1 0.041(3) 0.038(2) 0.029(2) -0.0073(18) 0.0128(17) 0.0019(17)
C2 0.036(3) 0.040(3) 0.041(3) -0.0040(16) 0.018(2) -0.0008(17)
C3 0.033(2) 0.0296(18) 0.030(2) 0.0066(15) 0.0090(16) -0.0008(16)
C4 0.033(2) 0.0300(18) 0.0257(18) 0.0019(16) 0.0004(15) -0.0013(16)
C5 0.035(2) 0.0321(19) 0.031(2) 0.0029(16) -0.0043(16) 0.0001(17)
C6 0.030(2) 0.032(2) 0.037(3) -0.0044(15) -0.0011(16) 0.0045(17)
C7 0.028(2) 0.033(2) 0.036(2) -0.0081(15) 0.0066(15) 0.0057(17)
C8 0.0246(19) 0.0280(17) 0.039(2) -0.0031(14) -0.0014(15) 0.0022(16)
C9 0.0206(18) 0.0326(18) 0.029(2) -0.0006(15) 0.0013(15) 0.0003(16)
C10 0.0212(17) 0.0365(19) 0.0254(18) 0.0027(15) 0.0034(13) -0.0009(16)
C11 0.029(2) 0.0359(19) 0.0262(18) 0.0038(15) -0.0004(15) 0.0030(16)
C12 0.0264(19) 0.0288(18) 0.032(2) -0.0022(15) -0.0009(15) 0.0046(16)
C13 0.045(3) 0.0246(18) 0.031(2) 0.0002(16) 0.0027(17) 0.0071(16)
C14 0.037(3) 0.024(2) 0.036(3) 0.0021(14) 0.0037(18) 0.0019(15)
C15 0.0255(18) 0.0343(19) 0.0281(19) 0.0055(15) -0.0018(14) -0.0063(16)
C16 0.0227(18) 0.043(2) 0.0191(17) 0.0012(15) 0.0009(13) -0.0041(16)
C17 0.027(2) 0.055(3) 0.026(2) -0.0012(18) 0.0033(15) -0.0097(19)
C18 0.031(3) 0.048(3) 0.021(2) -0.0055(16) 0.0010(16) 0.0049(16)
C19 0.0258(18) 0.0258(18) 0.0254(18) 0.0010(14) -0.0001(14) -0.0062(15)
C20 0.028(2) 0.049(3) 0.037(3) 0.0023(18) -0.0064(16) -0.008(2)

loop_
_atom_type_symbol
_atom_type_description
_atom_type_scat_dispersion_real
_atom_type_scat_dispersion_imag
_atom_type_scat_source
C C 0.0033 0.0016
;
International Tables for Crystallography
(1992, Vol. C, Tables 4.2.6.8 and 6.1.1.4)
;
H H 0.0000 0.0000
;
International Tables for Crystallography
(1992, Vol. C, Table 6.1.1.4)
;
O O 0.0106 0.0060
;
International Tables for Crystallography
(1992, Vol. C, Tables 4.2.6.8 and 6.1.1.4)
;
N N 0.0061 0.0033
;
International Tables for Crystallography
(1992, Vol. C, Tables 4.2.6.8 and 6.1.1.4)
;
Cl Cl 0.1484 0.1585
;
International Tables for Crystallography
(1992, Vol. C, Tables 4.2.6.8 and 6.1.1.4)
;
Dy Dy -0.1892 4.4098
;
International Tables for Crystallography
(1992, Vol. C, Tables 4.2.6.8 and 6.1.1.4)
;

loop_
_geom_angle_atom_site_label_1
_geom_angle_atom_site_label_2
_geom_angle_atom_site_label_3
_geom_angle
_geom_angle_publ_flag
O9 Dy1 O10 53.65(9) yes
O9 Dy1 N1 117.19(10) yes
O9 Dy1 N2 124.77(11) yes
O9 Dy1 N3 75.61(10) yes
O9 Dy1 N5 145.79(10) yes
O9 Dy1 N6 120.03(10) yes
O9 Dy1 N8 74.93(10) yes
O9 Dy1 N9 70.85(11) yes
O9 Dy1 C19 26.72(10) yes
O10 Dy1 N1 76.59(10) yes
O10 Dy1 N2 77.95(10) yes
O10 Dy1 N3 74.89(10) yes
O10 Dy1 N5 142.64(10) yes
O10 Dy1 N6 144.94(10) yes
O10 Dy1 N8 86.03(10) yes
O10 Dy1 N9 122.99(10) yes
O10 Dy1 C19 26.94(10) yes
N1 Dy1 N2 66.96(10) yes
N1 Dy1 N3 129.26(10) yes
N1 Dy1 N5 66.09(10) yes
N1 Dy1 N6 122.66(10) yes
N1 Dy1 N8 64.93(11) yes
N1 Dy1 N9 125.46(10) yes
N1 Dy1 C19 97.11(11) yes
N2 Dy1 N3 66.61(10) yes
N2 Dy1 N5 88.71(11) yes
N2 Dy1 N6 83.63(11) yes
N2 Dy1 N8 131.57(10) yes
N2 Dy1 N9 156.06(10) yes
N2 Dy1 C19 101.95(11) yes
N3 Dy1 N5 131.11(11) yes
N3 Dy1 N6 70.46(10) yes
N3 Dy1 N8 150.46(10) yes
N3 Dy1 N9 105.27(10) yes
N3 Dy1 C19 73.76(11) yes
N5 Dy1 N6 65.15(10) yes
N5 Dy1 N8 77.05(11) yes
N5 Dy1 N9 80.24(11) yes
N5 Dy1 C19 154.99(11) yes
N6 Dy1 N8 127.80(11) yes
N6 Dy1 N9 72.46(10) yes
N6 Dy1 C19 137.88(11) yes
N8 Dy1 N9 66.56(10) yes
N8 Dy1 C19 79.01(11) yes
N9 Dy1 C19 96.78(11) yes
O1 Cl1 O2 110.6(3) yes
O1 Cl1 O3 108.7(3) yes
O1 Cl1 O4 109.8(3) yes
O2 Cl1 O3 108.3(3) yes
O2 Cl1 O4 109.3(3) yes
O3 Cl1 O4 110.0(3) yes
O5 Cl2 O6 105.2(4) yes
O5 Cl2 O7 112.0(4) yes
O5 Cl2 O8 109.4(7) yes
O6 Cl2 O7 108.7(4) yes
O6 Cl2 O8 112.1(10) yes
O7 Cl2 O8 109.4(7) yes
Dy1 O9 C19 93.2(3) yes
Dy1 O10 C19 93.1(2) yes
Dy1 N1 C1 108.7(3) yes
Dy1 N1 C7 113.7(3) yes
Dy1 N1 C13 106.1(3) yes
C1 N1 C7 108.6(3) yes
C1 N1 C13 108.9(3) yes
C7 N1 C13 110.8(3) yes
Dy1 N2 C2 120.0(3) yes
Dy1 N2 C3 120.3(3) yes
C2 N2 C3 119.1(4) yes
Dy1 N3 C4 114.6(3) yes
Dy1 N3 C6 140.3(3) yes
C4 N3 C6 104.8(4) yes
C5 N4 C6 107.2(4) yes
Dy1 N5 C8 117.6(3) yes
Dy1 N5 C9 122.2(3) yes
C8 N5 C9 120.2(4) yes
Dy1 N6 C10 116.1(3) yes
Dy1 N6 C12 137.3(3) yes
C10 N6 C12 104.7(3) yes
C11 N7 C12 108.6(4) yes
Dy1 N8 C14 121.7(3) yes
Dy1 N8 C15 118.4(3) yes
C14 N8 C15 119.9(4) yes
Dy1 N9 C16 114.3(3) yes
Dy1 N9 C18 137.2(3) yes
C16 N9 C18 105.9(4) yes
C17 N10 C18 107.4(4) yes
N1 C1 C2 111.4(4) yes
N2 C2 C1 108.5(4) yes
N2 C3 C4 118.5(4) yes
N3 C4 C3 119.0(4) yes
N3 C4 C5 110.0(4) yes
C3 C4 C5 130.5(4) yes
N4 C5 C4 106.2(4) yes
N3 C6 N4 111.8(4) yes
N1 C7 C8 113.4(4) yes
N5 C8 C7 109.1(4) yes
N5 C9 C10 117.6(4) yes
N6 C10 C9 117.8(4) yes
N6 C10 C11 110.0(4) yes
C9 C10 C11 132.2(4) yes
N7 C11 C10 105.3(4) yes
N6 C12 N7 111.4(4) yes
N1 C13 C14 112.1(4) yes
N8 C14 C13 109.9(4) yes
N8 C15 C16 119.1(4) yes
N9 C16 C15 118.7(4) yes
N9 C16 C17 108.6(4) yes
C15 C16 C17 132.5(4) yes
N10 C17 C16 106.3(4) yes
N9 C18 N10 111.9(4) yes
Dy1 C19 O9 60.09(19) yes
Dy1 C19 O10 59.95(18) yes
Dy1 C19 C20 177.8(3) yes
O9 C19 O10 120.0(4) yes
O9 C19 C20 120.6(4) yes
O10 C19 C20 119.4(4) yes
C5 N4 H1 125.566 no
C6 N4 H1 127.195 no
C11 N7 H2 126.010 no
C12 N7 H2 125.381 no
C17 N10 H3 125.925 no
C18 N10 H3 126.682 no
N1 C1 H4 107.666 no
N1 C1 H5 107.514 no
C2 C1 H4 110.940 no
C2 C1 H5 109.777 no
H4 C1 H5 109.440 no
N2 C2 H6 106.317 no
N2 C2 H7 108.308 no
C1 C2 H6 111.751 no
C1 C2 H7 112.763 no
H6 C2 H7 108.984 no
N2 C3 H8 120.402 no
C4 C3 H8 121.131 no
N4 C5 H9 127.722 no
C4 C5 H9 126.031 no
N3 C6 H10 125.189 no
N4 C6 H10 123.019 no
N1 C7 H11 108.066 no
N1 C7 H12 107.399 no
C8 C7 H11 109.090 no
C8 C7 H12 109.329 no
H11 C7 H12 109.528 no
N5 C8 H13 107.194 no
N5 C8 H14 106.696 no
C7 C8 H13 112.638 no
C7 C8 H14 111.585 no
H13 C8 H14 109.345 no
N5 C9 H15 121.325 no
C10 C9 H15 121.092 no
N7 C11 H16 127.427 no
C10 C11 H16 127.241 no
N6 C12 H17 124.024 no
N7 C12 H17 124.558 no
N1 C13 H18 107.778 no
N1 C13 H19 108.900 no
C14 C13 H18 109.308 no
C14 C13 H19 109.101 no
H18 C13 H19 109.625 no
N8 C14 H20 107.692 no
N8 C14 H21 107.685 no
C13 C14 H20 111.138 no
C13 C14 H21 111.154 no
H20 C14 H21 109.130 no
N8 C15 H22 120.930 no
C16 C15 H22 120.005 no
N10 C17 H23 127.427 no
C16 C17 H23 126.304 no
N9 C18 H24 123.761 no
N10 C18 H24 124.350 no
C19 C20 H25 109.625 no
C19 C20 H26 108.865 no
C19 C20 H27 109.822 no
H25 C20 H26 109.633 no
H25 C20 H27 109.346 no
H26 C20 H27 109.537 no

loop_
_geom_bond_atom_site_label_1
_geom_bond_atom_site_label_2
_geom_bond_distance
_geom_bond_publ_flag
Dy1 O9 2.430(3) yes
Dy1 O10 2.426(3) yes
Dy1 N1 2.649(4) yes
Dy1 N2 2.475(4) yes
Dy1 N3 2.515(4) yes
Dy1 N5 2.492(3) yes
Dy1 N6 2.524(3) yes
Dy1 N8 2.503(3) yes
Dy1 N9 2.483(4) yes
Dy1 C19 2.798(4) yes
Cl1 O1 1.418(5) yes
Cl1 O2 1.428(4) yes
Cl1 O3 1.447(4) yes
Cl1 O4 1.417(5) yes
Cl2 O5 1.437(7) yes
Cl2 O6 1.377(6) yes
Cl2 O7 1.406(7) yes
Cl2 O8 1.323(10) yes
O9 C19 1.260(5) yes
O10 C19 1.270(5) yes
O11 C21 1.432(9) yes
N1 C1 1.483(6) yes
N1 C7 1.498(5) yes
N1 C13 1.496(5) yes
N2 C2 1.467(6) yes
N2 C3 1.287(5) yes
N3 C4 1.385(5) yes
N3 C6 1.315(5) yes
N4 C5 1.356(6) yes
N4 C6 1.358(5) yes
N5 C8 1.454(5) yes
N5 C9 1.271(5) yes
N6 C10 1.390(5) yes
N6 C12 1.325(5) yes
N7 C11 1.363(5) yes
N7 C12 1.336(5) yes
N8 C14 1.474(6) yes
N8 C15 1.280(6) yes
N9 C16 1.394(5) yes
N9 C18 1.296(6) yes
N10 C17 1.362(7) yes
N10 C18 1.349(6) yes
C1 C2 1.515(6) yes
C3 C4 1.449(6) yes
C4 C5 1.361(6) yes
C7 C8 1.513(6) yes
C9 C10 1.459(6) yes
C10 C11 1.363(6) yes
C13 C14 1.501(6) yes
C15 C16 1.436(6) yes
C16 C17 1.365(6) yes
C19 C20 1.501(6) yes
N4 H1 0.932 no
N7 H2 0.932 no
N10 H3 0.860 no
C1 H4 0.982 no
C1 H5 0.977 no
C2 H6 0.977 no
C2 H7 0.979 no
C3 H8 0.931 no
C5 H9 0.931 no
C6 H10 0.931 no
C7 H11 0.981 no
C7 H12 0.983 no
C8 H13 0.978 no
C8 H14 0.982 no
C9 H15 0.928 no
C11 H16 0.927 no
C12 H17 0.929 no
C13 H18 0.977 no
C13 H19 0.982 no
C14 H20 0.980 no
C14 H21 0.978 no
C15 H22 0.932 no
C17 H23 0.932 no
C18 H24 0.933 no
C20 H25 0.979 no
C20 H26 0.982 no
C20 H27 0.982 no

loop_
_geom_contact_atom_site_label_1
_geom_contact_atom_site_label_2
_geom_contact_distance
_geom_contact_publ_flag
_geom_contact_site_symmetry_2
O9 C6 3.435(5) no .
O9 C15 3.261(5) no .
O9 C16 3.114(5) no .
O10 C1 3.297(6) no .
O10 C13 3.180(5) no .
N3 C12 3.133(5) no .
N4 C3 3.598(6) no .
N6 C4 3.405(5) no .
N6 C18 3.238(6) no .
N8 C7 3.378(5) no .
N8 C8 3.110(5) no .
N9 C9 3.569(6) no .
N9 C10 3.413(5) no .
C1 C3 3.506(6) no .
C2 C7 3.053(6) no .
C3 C6 3.507(6) no .
C4 C12 3.561(6) no .
C6 C12 3.454(6) no .
C7 C9 3.478(6) no .
C7 C14 3.020(6) no .
C8 C13 3.336(6) no .
C8 C14 3.230(6) no .
C9 C12 3.523(6) no .
C12 C18 3.501(6) no .
C15 C18 3.496(6) no .
O1 O11 2.911(7) no .
O1 N7 3.205(6) no 1_545
O1 C9 3.385(6) no 2_646
O1 C11 3.440(7) no 1_545
O2 C3 3.457(6) no 4_554
O2 C8 3.331(6) no .
O2 C11 3.399(6) no 2_646
O3 N7 2.984(5) no 1_545
O3 C15 3.398(6) no .
O4 C21 3.489(8) no 4_544
O5 N7 3.350(8) no 1_545
O5 C1 3.481(8) no 4_544
O5 C12 3.423(8) no 1_545
O5 C13 3.468(7) no 4_544
O5 C18 3.226(7) no 1_545
O6 C6 3.358(7) no 1_545
O6 C12 3.178(8) no 1_545
O6 C15 3.576(8) no .
O6 C20 3.403(8) no 3_757
O7 O12 2.981(7) no .
O7 N4 3.574(7) no 4_554
O7 C5 3.481(8) no 4_554
O7 C20 3.332(8) no 3_757
O8 C17 3.290(13) no 2_746
O8 C18 3.536(11) no 1_545
O9 O12 2.735(5) no 2_756
O10 N10 2.841(5) no 4_555
O11 O1 2.911(7) no .
O11 N7 3.343(6) no 1_545
O11 C2 3.418(7) no 3_657
O11 C7 3.134(7) no .
O11 C8 3.094(6) no .
O12 O7 2.981(7) no .
O12 O9 2.735(5) no 2_746
O12 N4 2.676(5) no 4_554
O12 C5 3.587(6) no 4_554
O12 C19 3.479(6) no 2_746
O12 C20 3.431(6) no 2_746
O12 C20 3.416(6) no 4_544
N4 O7 3.574(7) no 4_555
N4 O12 2.676(5) no 4_555
N7 O1 3.205(6) no 1_565
N7 O3 2.984(5) no 1_565
N7 O5 3.350(8) no 1_565
N7 O11 3.343(6) no 1_565
N7 C21 3.421(8) no 1_565
N10 O10 2.841(5) no 4_554
N10 C3 3.433(6) no 4_554
C1 O5 3.481(8) no 4_545
C1 C11 3.588(6) no 4_555
C2 O11 3.418(7) no 3_657
C3 O2 3.457(6) no 4_555
C3 N10 3.433(6) no 4_555
C3 C17 3.446(6) no 4_555
C4 C17 3.327(6) no 4_555
C5 O7 3.481(8) no 4_555
C5 O12 3.587(6) no 4_555
C5 C17 3.369(6) no 4_555
C6 O6 3.358(7) no 1_565
C7 O11 3.134(7) no .
C8 O2 3.331(6) no .
C8 O11 3.094(6) no .
C9 O1 3.385(6) no 2_656
C11 O1 3.440(7) no 1_565
C11 O2 3.399(6) no 2_656
C11 C1 3.588(6) no 4_554
C11 C21 3.505(8) no 1_565
C12 O5 3.423(8) no 1_565
C12 O6 3.178(8) no 1_565
C13 O5 3.468(7) no 4_545
C15 O3 3.398(6) no .
C15 O6 3.576(8) no .
C15 C20 3.425(6) no 3_757
C17 O8 3.290(13) no 2_756
C17 C3 3.446(6) no 4_554
C17 C4 3.327(6) no 4_554
C17 C5 3.369(6) no 4_554
C18 O5 3.226(7) no 1_565
C18 O8 3.536(11) no 1_565
C19 O12 3.479(6) no 2_756
C20 O6 3.403(8) no 3_757
C20 O7 3.332(8) no 3_757
C20 O12 3.431(6) no 2_756
C20 O12 3.416(6) no 4_545
C20 C15 3.425(6) no 3_757
C21 O4 3.489(8) no 4_545
C21 N7 3.421(8) no 1_545
C21 C11 3.505(8) no 1_545
C21 C21 3.305(10) no 3_647

loop_
_geom_hbond_atom_site_label_D
_geom_hbond_atom_site_label_H
_geom_hbond_atom_site_label_A
_geom_hbond_site_symmetry_A
_geom_hbond_distance_DA
_geom_hbond_distance_DH
_geom_hbond_distance_HA
_geom_hbond_angle_DHA
_geom_hbond_publ_flag
N4 H1 O12 4_555 2.676(5) 0.932 1.750 172.1 no
N7 H2 O3 1_565 2.984(5) 0.932 2.054 175.5 no
N10 H3 O10 4_554 2.841(5) 0.860 2.078 147.5 no
